data_7235933
loop_
_publ_author_name
'Tyagi, Adish'
'Kedarnath, G.'
'Wadawale, Amey'
'Jain, Vimal K.'
'Kumar, Mukesh'
'Vishwanadh, B.'

_publ_section_title
;
 Diorganotin(iv) 2-pyridyl and 2-pyrimidyl thiolates: synthesis,
 structures and their utility as molecular precursors for the preparation
 of tin sulfide nanosheets
;
_journal_issue 77
_journal_name_full 'RSC Advances'
_journal_page_first 62882
_journal_paper_doi 10.1039/C5RA09267A
_journal_volume 5
_journal_year 2015
_chemical_formula_sum 'C14 H18 N2 S2 Sn'
_chemical_formula_weight 397.11
_space_group_crystal_system orthorhombic
_space_group_IT_number 62
_space_group_name_Hall '-P 2ac 2n'
_space_group_name_H-M_alt 'P n m a'
_atom_sites_solution_hydrogens geom
_audit_creation_method SHELXL-2014/6
_audit_update_record
;
2015-05-05 deposited with the CCDC.
2015-07-15 downloaded from the CCDC.
;
_cell_angle_alpha 90
_cell_angle_beta 90
_cell_angle_gamma 90
_cell_formula_units_Z 4
_cell_length_a 9.9262(13)
_cell_length_b 17.2292(9)
_cell_length_c 9.7256(8)
_cell_measurement_reflns_used 1013
_cell_measurement_temperature 298(2)
_cell_measurement_theta_max 69.2060
_cell_measurement_theta_min 6.3530
_cell_volume 1663.3(3)
_computing_cell_refinement
;
CrysAlisPro, Agilent Technologies,
Version 1.171.36.32 (release 02-08-2013 CrysAlis171 .NET)
(compiled Aug  2 2013,16:46:58)
;
_computing_data_collection
;
CrysAlisPro, Agilent Technologies,
Version 1.171.36.32 (release 02-08-2013 CrysAlis171 .NET)
(compiled Aug  2 2013,16:46:58)
;
_computing_data_reduction
;
CrysAlisPro, Agilent Technologies,
Version 1.171.36.32 (release 02-08-2013 CrysAlis171 .NET)
(compiled Aug  2 2013,16:46:58)
;
_computing_molecular_graphics 'Ortep-3 for windows'
_computing_publication_material 'WinGX 1.70.01'
_computing_structure_refinement 'SHELXL-2014/6 (Sheldrick, 2014)'
_computing_structure_solution SIR92
_diffrn_ambient_temperature 298(2)
_diffrn_measured_fraction_theta_full 0.993
_diffrn_measured_fraction_theta_max 0.975
_diffrn_measurement_device_type 'SuperNova, Single source at offset, Titan'
_diffrn_measurement_method '\w scans'
_diffrn_radiation_monochromator graphite
_diffrn_radiation_source 'fine-focus sealed tube'
_diffrn_radiation_type CuK\a
_diffrn_radiation_wavelength 1.54184
_diffrn_reflns_av_R_equivalents 0.0349
_diffrn_reflns_av_unetI/netI 0.0411
_diffrn_reflns_Laue_measured_fraction_full 0.993
_diffrn_reflns_Laue_measured_fraction_max 0.975
_diffrn_reflns_limit_h_max 11
_diffrn_reflns_limit_h_min -6
_diffrn_reflns_limit_k_max 20
_diffrn_reflns_limit_k_min -19
_diffrn_reflns_limit_l_max 11
_diffrn_reflns_limit_l_min -11
_diffrn_reflns_number 3169
_diffrn_reflns_point_group_measured_fraction_full 0.993
_diffrn_reflns_point_group_measured_fraction_max 0.975
_diffrn_reflns_theta_full 67.684
_diffrn_reflns_theta_max 70.256
_diffrn_reflns_theta_min 5.134
_exptl_absorpt_coefficient_mu 14.467
_exptl_absorpt_correction_T_max 1.00000
_exptl_absorpt_correction_T_min 0.24450
_exptl_absorpt_correction_type multi-scan
_exptl_absorpt_process_details
;
CrysAlisPro, Agilent Technologies,
Version 1.171.36.32 (release 02-08-2013 CrysAlis171 .NET)
(compiled Aug  2 2013,16:46:58)
Analytical numeric absorption correction using a multifaceted crystal
			model based on expressions derived by R.C. Clark & J.S. Reid.
(Clark, R. C. & Reid, J. S. (1995). Acta Cryst. A51, 887-897)
;
_exptl_crystal_colour colorless
_exptl_crystal_density_diffrn 1.586
_exptl_crystal_description block
_exptl_crystal_F_000 792
_exptl_crystal_recrystallization_method 'Re-crystallisation from solvent: '
_exptl_crystal_size_max 0.100
_exptl_crystal_size_mid 0.100
_exptl_crystal_size_min 0.050
_refine_diff_density_max 0.655
_refine_diff_density_min -1.412
_refine_diff_density_rms 0.138
_refine_ls_extinction_coef 0.0032(6)
_refine_ls_extinction_expression Fc^*^=kFc[1+0.001xFc^2^\l^3^/sin(2\q)]^-1/4^
_refine_ls_extinction_method SHELXL
_refine_ls_goodness_of_fit_ref 1.091
_refine_ls_hydrogen_treatment constr
_refine_ls_matrix_type full
_refine_ls_number_parameters 95
_refine_ls_number_reflns 1587
_refine_ls_number_restraints 9
_refine_ls_restrained_S_all 1.091
_refine_ls_R_factor_all 0.1017
_refine_ls_R_factor_gt 0.0706
_refine_ls_shift/su_max 0.000
_refine_ls_shift/su_mean 0.000
_refine_ls_structure_factor_coef Fsqd
_refine_ls_weighting_details 'w=1/[\s^2^(Fo^2^)+(0.1351P)^2^+0.8267P] where P=(Fo^2^+2Fc^2^)/3'
_refine_ls_weighting_scheme calc
_refine_ls_wR_factor_gt 0.2017
_refine_ls_wR_factor_ref 0.2518
_reflns_Friedel_coverage 0.000
_reflns_number_gt 920
_reflns_number_total 1587
_reflns_threshold_expression 'I > 2\s(I)'
_cod_data_source_file c5ra09267a2.cif
_cod_data_source_block shelx
_cod_database_code 7235933
_shelx_space_group_comment
;
The symmetry employed for this shelxl refinement is uniquely defined
by the following loop, which should always be used as a source of
symmetry information in preference to the above space-group names.
They are only intended as comments.
;
_shelx_estimated_absorpt_t_min 0.326
_shelx_estimated_absorpt_t_max 0.532
_shelxl_version_number 2014/6

loop_
_space_group_symop_operation_xyz
'x, y, z'
'-x+1/2, -y, z+1/2'
'x+1/2, -y+1/2, -z+1/2'
'-x, y+1/2, -z'
'-x, -y, -z'
'x-1/2, y, -z-1/2'
'-x-1/2, y-1/2, z-1/2'
'x, -y-1/2, z'

loop_
_atom_site_label
_atom_site_type_symbol
_atom_site_fract_x
_atom_site_fract_y
_atom_site_fract_z
_atom_site_U_iso_or_equiv
_atom_site_adp_type
_atom_site_occupancy
_atom_site_site_symmetry_order
_atom_site_calc_flag
_atom_site_refinement_flags_posn
_atom_site_refinement_flags_adp
_atom_site_refinement_flags_occupancy
C1 C 0.7384(15) 0.9232(8) 0.0598(12) 0.106(4) Uani 1 1 d . . .
C2 C 0.7103(18) 1.0041(8) 0.0527(16) 0.140(6) Uani 1 1 d . . .
H1 H 0.6331 1.0225 0.0094 0.168 Uiso 1 1 calc R U .
C3 C 0.801(2) 1.0538(8) 0.112(2) 0.155(7) Uani 1 1 d . . .
H2 H 0.7838 1.1069 0.1125 0.186 Uiso 1 1 calc R U .
C4 C 0.916(3) 1.0256(9) 0.1700(18) 0.164(7) Uani 1 1 d . . .
H3 H 0.9779 1.0591 0.2104 0.196 Uiso 1 1 calc R U .
C5 C 0.939(2) 0.9484(8) 0.1679(16) 0.160(7) Uani 1 1 d . . .
H4 H 1.0185 0.9294 0.2048 0.192 Uiso 1 1 calc R U .
C6 C 0.733(5) 0.7500 0.293(3) 0.37(4) Uani 1 2 d DS TU P
H6A H 0.6785 0.7954 0.3136 0.440 Uiso 0.5 1 calc R U P
H6B H 0.6785 0.7046 0.3136 0.440 Uiso 0.5 1 calc R U P
C7 C 0.848(5) 0.7500 0.383(2) 0.44(4) Uani 1 2 d DS TU P
H7A H 0.8187 0.7500 0.4772 0.665 Uiso 1 2 calc R U P
H7B H 0.9016 0.7045 0.3661 0.665 Uiso 0.5 1 calc R U P
H7C H 0.9016 0.7955 0.3661 0.665 Uiso 0.5 1 calc R U P
C8 C 0.936(2) 0.7500 -0.074(2) 0.131(7) Uani 1 2 d S T P
H8A H 0.9920 0.7953 -0.0586 0.157 Uiso 0.5 1 calc R U P
H8B H 0.9920 0.7047 -0.0586 0.157 Uiso 0.5 1 calc R U P
C9 C 0.896(4) 0.7500 -0.216(2) 0.195(13) Uani 1 2 d S T P
H9A H 0.9743 0.7500 -0.2736 0.293 Uiso 1 2 calc R U P
H9B H 0.8429 0.7045 -0.2346 0.293 Uiso 0.5 1 calc R U P
H9C H 0.8429 0.7955 -0.2346 0.293 Uiso 0.5 1 calc R U P
N1 N 0.8489(16) 0.8976(6) 0.1139(11) 0.126(4) Uani 1 1 d . . .
S1 S 0.6252(4) 0.85421(16) -0.0052(4) 0.1259(13) Uani 1 1 d . . .
Sn1 Sn 0.78084(15) 0.7500 0.07372(10) 0.1078(7) Uani 1 2 d DS T P

loop_
_atom_site_aniso_label
_atom_site_aniso_U_11
_atom_site_aniso_U_22
_atom_site_aniso_U_33
_atom_site_aniso_U_23
_atom_site_aniso_U_13
_atom_site_aniso_U_12
C1 0.150(11) 0.067(6) 0.101(8) 0.000(5) 0.020(7) -0.014(6)
C2 0.206(16) 0.058(6) 0.156(13) 0.000(7) 0.026(11) 0.014(8)
C3 0.23(2) 0.064(7) 0.168(15) -0.011(9) 0.060(14) -0.007(10)
C4 0.25(2) 0.093(9) 0.148(14) -0.027(9) -0.026(15) -0.013(12)
C5 0.25(2) 0.088(8) 0.141(11) -0.020(8) -0.048(13) -0.015(11)
C6 0.85(13) 0.15(3) 0.096(18) 0.000 -0.08(3) 0.000
C7 0.83(13) 0.28(6) 0.22(4) 0.000 -0.11(5) 0.000
C8 0.156(17) 0.075(9) 0.162(18) 0.000 -0.016(14) 0.000
C9 0.25(3) 0.23(3) 0.111(16) 0.000 0.06(2) 0.000
N1 0.190(11) 0.078(6) 0.109(7) 0.003(5) -0.023(8) 0.002(7)
S1 0.149(3) 0.0675(15) 0.162(3) 0.0009(17) 0.005(2) 0.0020(15)
Sn1 0.1816(15) 0.0640(7) 0.0778(7) 0.000 -0.0017(6) 0.000

loop_
_atom_type_symbol
_atom_type_description
_atom_type_scat_dispersion_real
_atom_type_scat_dispersion_imag
_atom_type_scat_source
C C 0.0181 0.0091 'International Tables Vol C Tables 4.2.6.8 and 6.1.1.4'
H H 0.0000 0.0000 'International Tables Vol C Tables 4.2.6.8 and 6.1.1.4'
N N 0.0311 0.0180 'International Tables Vol C Tables 4.2.6.8 and 6.1.1.4'
S S 0.3331 0.5567 'International Tables Vol C Tables 4.2.6.8 and 6.1.1.4'
Sn Sn 0.0259 5.4591 'International Tables Vol C Tables 4.2.6.8 and 6.1.1.4'

loop_
_geom_angle_atom_site_label_1
_geom_angle_atom_site_label_2
_geom_angle_atom_site_label_3
_geom_angle
_geom_angle_site_symmetry_1
_geom_angle_site_symmetry_3
N1 C1 C2 121.2(14) . .
N1 C1 S1 117.4(10) . .
C2 C1 S1 121.4(13) . .
C3 C2 C1 117.7(17) . .
C3 C2 H1 121.1 . .
C1 C2 H1 121.1 . .
C4 C3 C2 120.1(14) . .
C4 C3 H2 120.0 . .
C2 C3 H2 120.0 . .
C5 C4 C3 119.0(18) . .
C5 C4 H3 120.5 . .
C3 C4 H3 120.5 . .
C4 C5 N1 122(2) . .
C4 C5 H4 118.9 . .
N1 C5 H4 118.9 . .
C7 C6 Sn1 115(2) . .
C7 C6 H6A 108.6 . .
Sn1 C6 H6A 108.6 . .
C7 C6 H6B 108.6 . .
Sn1 C6 H6B 108.6 . .
H6A C6 H6B 107.6 . .
C6 C7 H7A 109.5 . .
C6 C7 H7B 109.5 . .
H7A C7 H7B 109.5 . .
C6 C7 H7C 109.5 . .
H7A C7 H7C 109.5 . .
H7B C7 H7C 109.5 . .
C9 C8 Sn1 117(2) . .
C9 C8 H8A 108.1 . .
Sn1 C8 H8A 108.1 . .
C9 C8 H8B 108.1 . .
Sn1 C8 H8B 108.1 . .
H8A C8 H8B 107.3 . .
C8 C9 H9A 109.5 . .
C8 C9 H9B 109.5 . .
H9A C9 H9B 109.5 . .
C8 C9 H9C 109.5 . .
H9A C9 H9C 109.5 . .
H9B C9 H9C 109.5 . .
C1 N1 C5 119.7(12) . .
C1 N1 Sn1 92.8(8) . .
C5 N1 Sn1 147.3(11) . .
C1 S1 Sn1 88.8(5) . .
C8 Sn1 C6 145.6(13) . .
C8 Sn1 S1 104.1(4) . 8_575
C6 Sn1 S1 99.5(8) . 8_575
C8 Sn1 S1 104.1(4) . .
C6 Sn1 S1 99.5(8) . .
S1 Sn1 S1 92.28(17) 8_575 .
C8 Sn1 N1 85.1(4) . .
C6 Sn1 N1 84.9(4) . .
S1 Sn1 N1 153.2(3) 8_575 .
S1 Sn1 N1 60.9(3) . .

loop_
_geom_bond_atom_site_label_1
_geom_bond_atom_site_label_2
_geom_bond_distance
_geom_bond_site_symmetry_2
C1 N1 1.295(19) .
C1 C2 1.424(19) .
C1 S1 1.753(14) .
C2 C3 1.37(3) .
C2 H1 0.9300 .
C3 C4 1.37(2) .
C3 H2 0.9300 .
C4 C5 1.35(2) .
C4 H3 0.9300 .
C5 N1 1.354(19) .
C5 H4 0.9300 .
C6 C7 1.44(2) .
C6 Sn1 2.19(3) .
C6 H6A 0.9700 .
C6 H6B 0.9700 .
C7 H7A 0.9600 .
C7 H7B 0.9600 .
C7 H7C 0.9600 .
C8 C9 1.44(3) .
C8 Sn1 2.11(2) .
C8 H8A 0.9700 .
C8 H8B 0.9700 .
C9 H9A 0.9600 .
C9 H9B 0.9600 .
C9 H9C 0.9600 .
N1 Sn1 2.661(10) .
S1 Sn1 2.490(3) .
Sn1 S1 2.490(4) 8_575

loop_
_geom_torsion_atom_site_label_1
_geom_torsion_atom_site_label_2
_geom_torsion_atom_site_label_3
_geom_torsion_atom_site_label_4
_geom_torsion
N1 C1 C2 C3 -4(2)
S1 C1 C2 C3 176.9(11)
C1 C2 C3 C4 3(3)
C2 C3 C4 C5 0(3)
C3 C4 C5 N1 -2(3)
C2 C1 N1 C5 2(2)
S1 C1 N1 C5 -178.8(11)
C2 C1 N1 Sn1 178.6(12)
S1 C1 N1 Sn1 -1.8(10)
C4 C5 N1 C1 1(3)
C4 C5 N1 Sn1 -173.1(14)
N1 C1 S1 Sn1 1.9(11)
C2 C1 S1 Sn1 -178.4(11)
